data_4341492
loop_
_publ_author_name
'Smiles, Danil E.'
'Wu, Guang'
'Hayton, Trevor W.'

_publ_section_title
;
 Synthesis of terminal monochalcogenide and dichalcogenide complexes of
 uranium using polychalcogenides, [en](2-) (e = te, N = 2; e = se, N = 4),
 as chalcogen atom transfer reagents.
;
_journal_issue 19
_journal_name_full 'Inorganic chemistry'
_journal_page_first 10240
_journal_page_last 10247
_journal_paper_doi 10.1021/ic501267f
_journal_volume 53
_journal_year 2014
_chemical_formula_sum 'C30 H78 K N3 O6 Se2 Si6 U'
_chemical_formula_weight 1180.54
_chemical_name_systematic
; 
 ? 
;
_space_group_IT_number 4
_symmetry_cell_setting monoclinic
_symmetry_space_group_name_Hall 'P 2yb'
_symmetry_space_group_name_H-M 'P 1 21 1'
_atom_sites_solution_hydrogens geom
_atom_sites_solution_primary direct
_atom_sites_solution_secondary difmap
_audit_creation_method SHELXL-97
_cell_angle_alpha 90.00
_cell_angle_beta 105.602(2)
_cell_angle_gamma 90.00
_cell_formula_units_Z 4
_cell_length_a 13.2894(6)
_cell_length_b 17.7878(8)
_cell_length_c 22.4872(8)
_cell_measurement_temperature 100(2)
_cell_volume 5119.9(4)
_computing_structure_refinement 'SHELXL-97 (Sheldrick, 2008)'
_computing_structure_solution 'SHELXS-97 (Sheldrick, 2008)'
_diffrn_ambient_temperature 100(2)
_diffrn_measured_fraction_theta_full 0.996
_diffrn_measured_fraction_theta_max 0.996
_diffrn_measurement_device_type 'Bruker Kappa Apex II'
_diffrn_measurement_method 'Omega scan'
_diffrn_radiation_monochromator graphite
_diffrn_radiation_source 'fine-focus sealed tube'
_diffrn_radiation_type MoK\a
_diffrn_radiation_wavelength 0.71073
_diffrn_reflns_av_R_equivalents 0.0319
_diffrn_reflns_av_sigmaI/netI 0.0681
_diffrn_reflns_limit_h_max 8
_diffrn_reflns_limit_h_min -17
_diffrn_reflns_limit_k_max 21
_diffrn_reflns_limit_k_min -22
_diffrn_reflns_limit_l_max 28
_diffrn_reflns_limit_l_min -28
_diffrn_reflns_number 25138
_diffrn_reflns_theta_full 27.10
_diffrn_reflns_theta_max 27.10
_diffrn_reflns_theta_min 2.82
_exptl_absorpt_coefficient_mu 4.850
_exptl_absorpt_correction_T_max 0.7461
_exptl_absorpt_correction_T_min 0.4494
_exptl_absorpt_correction_type multi-scan
_exptl_absorpt_process_details sadabs
_exptl_crystal_colour red-orange
_exptl_crystal_density_diffrn 1.532
_exptl_crystal_density_method 'not measured'
_exptl_crystal_description plate
_exptl_crystal_F_000 2360
_exptl_crystal_size_max 0.3
_exptl_crystal_size_mid 0.2
_exptl_crystal_size_min 0.1
_refine_diff_density_max 2.654
_refine_diff_density_min -1.635
_refine_diff_density_rms 0.134
_refine_ls_abs_structure_details 'Flack H D (1983), Acta Cryst. A39, 876-881'
_refine_ls_abs_structure_Flack 0.461(4)
_refine_ls_extinction_method none
_refine_ls_goodness_of_fit_ref 0.998
_refine_ls_hydrogen_treatment constr
_refine_ls_matrix_type full
_refine_ls_number_parameters 920
_refine_ls_number_reflns 20231
_refine_ls_number_restraints 1
_refine_ls_restrained_S_all 0.998
_refine_ls_R_factor_all 0.0500
_refine_ls_R_factor_gt 0.0408
_refine_ls_shift/su_max 0.002
_refine_ls_shift/su_mean 0.000
_refine_ls_structure_factor_coef Fsqd
_refine_ls_weighting_details 'calc w=1/[\s^2^(Fo^2^)+(0.0480P)^2^+0.0000P] where P=(Fo^2^+2Fc^2^)/3'
_refine_ls_weighting_scheme calc
_refine_ls_wR_factor_gt 0.0916
_refine_ls_wR_factor_ref 0.0961
_reflns_number_gt 17937
_reflns_number_total 20231
_reflns_threshold_expression >2sigma(I)
_cod_data_source_file ic501267f_si_002.cif
_cod_data_source_block complex5
_cod_original_sg_symbol_H-M P2(1)
_cod_database_code 4341492

loop_
_symmetry_equiv_pos_as_xyz
'x, y, z'
'-x, y+1/2, -z'

loop_
_atom_site_label
_atom_site_type_symbol
_atom_site_fract_x
_atom_site_fract_y
_atom_site_fract_z
_atom_site_U_iso_or_equiv
_atom_site_adp_type
_atom_site_occupancy
_atom_site_symmetry_multiplicity
_atom_site_calc_flag
_atom_site_refinement_flags
C1 C 0.4984(6) 0.1555(5) 0.3074(4) 0.0288(19) Uani 1 1 d .
H1A H 0.4427 0.1927 0.2931 0.043 Uiso 1 1 calc R
H1B H 0.4687 0.1048 0.3008 0.043 Uiso 1 1 calc R
H1C H 0.5507 0.1615 0.2842 0.043 Uiso 1 1 calc R
C2 C 0.6240(7) 0.0751(5) 0.4167(4) 0.0307(19) Uani 1 1 d .
H2A H 0.6774 0.0650 0.3950 0.046 Uiso 1 1 calc R
H2B H 0.5702 0.0359 0.4064 0.046 Uiso 1 1 calc R
H2C H 0.6563 0.0752 0.4613 0.046 Uiso 1 1 calc R
C3 C 0.4570(7) 0.1828(5) 0.4329(5) 0.036(2) Uani 1 1 d .
H3A H 0.4883 0.1822 0.4776 0.055 Uiso 1 1 calc R
H3B H 0.4061 0.1418 0.4215 0.055 Uiso 1 1 calc R
H3C H 0.4217 0.2310 0.4208 0.055 Uiso 1 1 calc R
C4 C 0.7163(7) 0.2143(5) 0.5401(4) 0.028(2) Uani 1 1 d .
H4A H 0.6577 0.2459 0.5437 0.042 Uiso 1 1 calc R
H4B H 0.7757 0.2218 0.5764 0.042 Uiso 1 1 calc R
H4C H 0.6951 0.1614 0.5377 0.042 Uiso 1 1 calc R
C5 C 0.8289(6) 0.3318(5) 0.4885(4) 0.0276(18) Uani 1 1 d .
H5A H 0.7838 0.3738 0.4695 0.041 Uiso 1 1 calc R
H5B H 0.8910 0.3308 0.4729 0.041 Uiso 1 1 calc R
H5C H 0.8501 0.3382 0.5334 0.041 Uiso 1 1 calc R
C6 C 0.8555(6) 0.1703(5) 0.4593(4) 0.0242(18) Uani 1 1 d .
H6A H 0.8249 0.1198 0.4550 0.036 Uiso 1 1 calc R
H6B H 0.9158 0.1718 0.4957 0.036 Uiso 1 1 calc R
H6C H 0.8782 0.1825 0.4224 0.036 Uiso 1 1 calc R
C7 C 0.4123(6) 0.2674(5) 0.1736(3) 0.0276(18) Uani 1 1 d .
H7A H 0.4070 0.2136 0.1818 0.041 Uiso 1 1 calc R
H7B H 0.3668 0.2794 0.1326 0.041 Uiso 1 1 calc R
H7C H 0.3907 0.2967 0.2049 0.041 Uiso 1 1 calc R
C8 C 0.5540(7) 0.3800(5) 0.1315(4) 0.0291(19) Uani 1 1 d .
H8A H 0.5255 0.4216 0.1505 0.044 Uiso 1 1 calc R
H8B H 0.5120 0.3734 0.0888 0.044 Uiso 1 1 calc R
H8C H 0.6264 0.3914 0.1320 0.044 Uiso 1 1 calc R
C9 C 0.5837(8) 0.2114(5) 0.1294(4) 0.035(2) Uani 1 1 d .
H9A H 0.6525 0.2205 0.1226 0.053 Uiso 1 1 calc R
H9B H 0.5309 0.2085 0.0895 0.053 Uiso 1 1 calc R
H9C H 0.5850 0.1640 0.1518 0.053 Uiso 1 1 calc R
C10 C 0.8257(7) 0.3085(6) 0.1979(4) 0.037(2) Uani 1 1 d .
H10A H 0.7927 0.2833 0.1587 0.056 Uiso 1 1 calc R
H10B H 0.9008 0.2976 0.2099 0.056 Uiso 1 1 calc R
H10C H 0.8149 0.3629 0.1930 0.056 Uiso 1 1 calc R
C11 C 0.8498(5) 0.3174(5) 0.3313(3) 0.0218(16) Uani 1 1 d .
H11A H 0.8594 0.3709 0.3240 0.033 Uiso 1 1 calc R
H11B H 0.9180 0.2924 0.3430 0.033 Uiso 1 1 calc R
H11C H 0.8159 0.3120 0.3648 0.033 Uiso 1 1 calc R
C12 C 0.7890(7) 0.1694(4) 0.2678(4) 0.0288(18) Uani 1 1 d .
H12A H 0.7663 0.1511 0.3032 0.043 Uiso 1 1 calc R
H12B H 0.8637 0.1590 0.2745 0.043 Uiso 1 1 calc R
H12C H 0.7493 0.1439 0.2302 0.043 Uiso 1 1 calc R
C13 C 0.7114(7) 0.4887(5) 0.2753(4) 0.0277(19) Uani 1 1 d .
H13A H 0.7097 0.4337 0.2719 0.042 Uiso 1 1 calc R
H13B H 0.7719 0.5081 0.2631 0.042 Uiso 1 1 calc R
H13C H 0.6472 0.5097 0.2481 0.042 Uiso 1 1 calc R
C14 C 0.6696(7) 0.6139(5) 0.3530(4) 0.031(2) Uani 1 1 d .
H14A H 0.5954 0.6138 0.3305 0.047 Uiso 1 1 calc R
H14B H 0.7082 0.6461 0.3315 0.047 Uiso 1 1 calc R
H14C H 0.6777 0.6330 0.3949 0.047 Uiso 1 1 calc R
C15 C 0.8631(6) 0.5232(5) 0.3993(5) 0.038(2) Uani 1 1 d .
H15A H 0.8701 0.5394 0.4419 0.057 Uiso 1 1 calc R
H15B H 0.8973 0.5598 0.3786 0.057 Uiso 1 1 calc R
H15C H 0.8961 0.4739 0.3995 0.057 Uiso 1 1 calc R
C16 C 0.4871(7) 0.5424(5) 0.4259(4) 0.0276(19) Uani 1 1 d .
H16A H 0.5077 0.5917 0.4136 0.041 Uiso 1 1 calc R
H16B H 0.4559 0.5486 0.4605 0.041 Uiso 1 1 calc R
H16C H 0.4360 0.5194 0.3910 0.041 Uiso 1 1 calc R
C17 C 0.7073(8) 0.5305(5) 0.5116(4) 0.040(2) Uani 1 1 d .
H17A H 0.7692 0.4986 0.5256 0.060 Uiso 1 1 calc R
H17B H 0.6790 0.5420 0.5466 0.060 Uiso 1 1 calc R
H17C H 0.7266 0.5774 0.4946 0.060 Uiso 1 1 calc R
C18 C 0.5661(7) 0.3979(5) 0.4911(4) 0.033(2) Uani 1 1 d .
H18A H 0.5200 0.3649 0.4608 0.050 Uiso 1 1 calc R
H18B H 0.5291 0.4160 0.5206 0.050 Uiso 1 1 calc R
H18C H 0.6285 0.3699 0.5132 0.050 Uiso 1 1 calc R
C19 C 1.0877(6) 0.2865(5) 0.6321(4) 0.0254(18) Uani 1 1 d .
H19A H 1.1582 0.2670 0.6361 0.038 Uiso 1 1 calc R
H19B H 1.0526 0.2950 0.5884 0.038 Uiso 1 1 calc R
H19C H 1.0478 0.2500 0.6492 0.038 Uiso 1 1 calc R
C20 C 1.1551(7) 0.4504(5) 0.6334(4) 0.033(2) Uani 1 1 d .
H20A H 1.1545 0.4995 0.6530 0.050 Uiso 1 1 calc R
H20B H 1.1140 0.4531 0.5901 0.050 Uiso 1 1 calc R
H20C H 1.2272 0.4364 0.6353 0.050 Uiso 1 1 calc R
C21 C 0.9607(6) 0.4143(5) 0.6638(3) 0.0270(18) Uani 1 1 d .
H21A H 0.9242 0.3842 0.6880 0.041 Uiso 1 1 calc R
H21B H 0.9230 0.4115 0.6200 0.041 Uiso 1 1 calc R
H21C H 0.9640 0.4668 0.6776 0.041 Uiso 1 1 calc R
C22 C 1.3653(6) 0.3306(5) 0.7132(3) 0.0282(17) Uani 1 1 d .
H22A H 1.3493 0.2767 0.7106 0.042 Uiso 1 1 calc R
H22B H 1.4412 0.3376 0.7271 0.042 Uiso 1 1 calc R
H22C H 1.3382 0.3535 0.6724 0.042 Uiso 1 1 calc R
C23 C 1.3463(6) 0.4769(4) 0.7781(4) 0.0284(18) Uani 1 1 d .
H23A H 1.3141 0.5043 0.7399 0.043 Uiso 1 1 calc R
H23B H 1.4225 0.4794 0.7866 0.043 Uiso 1 1 calc R
H23C H 1.3247 0.4997 0.8124 0.043 Uiso 1 1 calc R
C24 C 1.3666(5) 0.3272(5) 0.8447(3) 0.0246(17) Uani 1 1 d .
H24A H 1.3252 0.3364 0.8741 0.037 Uiso 1 1 calc R
H24B H 1.4374 0.3470 0.8616 0.037 Uiso 1 1 calc R
H24C H 1.3701 0.2730 0.8376 0.037 Uiso 1 1 calc R
C25 C 1.2053(7) 0.1672(5) 0.7864(4) 0.0280(19) Uani 1 1 d .
H25A H 1.1458 0.1431 0.7572 0.042 Uiso 1 1 calc R
H25B H 1.2705 0.1463 0.7810 0.042 Uiso 1 1 calc R
H25C H 1.2033 0.2214 0.7788 0.042 Uiso 1 1 calc R
C26 C 1.1294(7) 0.0561(5) 0.8641(4) 0.0308(19) Uani 1 1 d .
H26A H 1.1228 0.0427 0.9052 0.046 Uiso 1 1 calc R
H26B H 1.1698 0.0173 0.8498 0.046 Uiso 1 1 calc R
H26C H 1.0597 0.0598 0.8352 0.046 Uiso 1 1 calc R
C27 C 1.3336(6) 0.1326(5) 0.9183(4) 0.0298(19) Uani 1 1 d .
H27A H 1.3743 0.1790 0.9211 0.045 Uiso 1 1 calc R
H27B H 1.3671 0.0927 0.9003 0.045 Uiso 1 1 calc R
H27C H 1.3304 0.1174 0.9596 0.045 Uiso 1 1 calc R
C28 C 0.9490(6) 0.1566(5) 0.9222(4) 0.0254(19) Uani 1 1 d .
H28A H 0.9081 0.1786 0.8832 0.038 Uiso 1 1 calc R
H28B H 0.9090 0.1597 0.9529 0.038 Uiso 1 1 calc R
H28C H 0.9640 0.1038 0.9155 0.038 Uiso 1 1 calc R
C29 C 1.1610(7) 0.1553(5) 1.0177(4) 0.033(2) Uani 1 1 d .
H29A H 1.1697 0.1037 1.0046 0.049 Uiso 1 1 calc R
H29B H 1.1283 0.1543 1.0519 0.049 Uiso 1 1 calc R
H29C H 1.2294 0.1797 1.0312 0.049 Uiso 1 1 calc R
C30 C 1.0445(8) 0.3007(5) 0.9854(4) 0.033(2) Uani 1 1 d .
H30A H 1.1094 0.3228 1.0109 0.049 Uiso 1 1 calc R
H30B H 0.9969 0.2909 1.0111 0.049 Uiso 1 1 calc R
H30C H 1.0115 0.3358 0.9523 0.049 Uiso 1 1 calc R
C31 C 1.3179(6) 0.3335(5) 0.9941(4) 0.0284(18) Uani 1 1 d .
H31A H 1.2746 0.2959 0.9671 0.043 Uiso 1 1 calc R
H31B H 1.3161 0.3246 1.0368 0.043 Uiso 1 1 calc R
H31C H 1.3900 0.3297 0.9913 0.043 Uiso 1 1 calc R
C32 C 1.2236(7) 0.4684(5) 1.0368(4) 0.028(2) Uani 1 1 d .
H32A H 1.2054 0.5216 1.0295 0.041 Uiso 1 1 calc R
H32B H 1.2808 0.4633 1.0745 0.041 Uiso 1 1 calc R
H32C H 1.1626 0.4404 1.0413 0.041 Uiso 1 1 calc R
C33 C 1.3834(6) 0.4854(5) 0.9637(4) 0.0265(18) Uani 1 1 d .
H33A H 1.4101 0.4648 0.9304 0.040 Uiso 1 1 calc R
H33B H 1.4379 0.4822 1.0029 0.040 Uiso 1 1 calc R
H33C H 1.3635 0.5381 0.9548 0.040 Uiso 1 1 calc R
C34 C 1.1720(7) 0.6006(5) 0.9093(4) 0.034(2) Uani 1 1 d .
H34A H 1.1991 0.6002 0.9543 0.050 Uiso 1 1 calc R
H34B H 1.1266 0.6444 0.8966 0.050 Uiso 1 1 calc R
H34C H 1.2304 0.6032 0.8904 0.050 Uiso 1 1 calc R
C35 C 0.9823(7) 0.5150(5) 0.9173(4) 0.033(2) Uani 1 1 d .
H35A H 0.9443 0.4673 0.9091 0.049 Uiso 1 1 calc R
H35B H 0.9354 0.5563 0.8987 0.049 Uiso 1 1 calc R
H35C H 1.0075 0.5229 0.9620 0.049 Uiso 1 1 calc R
C36 C 1.0452(6) 0.5254(4) 0.7978(3) 0.0222(16) Uani 1 1 d .
H36A H 1.1010 0.5141 0.7782 0.033 Uiso 1 1 calc R
H36B H 1.0222 0.5775 0.7887 0.033 Uiso 1 1 calc R
H36C H 0.9861 0.4914 0.7816 0.033 Uiso 1 1 calc R
C37 C 0.1263(6) 0.4527(5) 0.1779(3) 0.0203(17) Uani 1 1 d .
H37A H 0.2031 0.4479 0.1862 0.024 Uiso 1 1 calc R
H37B H 0.1024 0.4930 0.1470 0.024 Uiso 1 1 calc R
C38 C 0.0744(6) 0.3796(4) 0.1538(3) 0.0241(17) Uani 1 1 d .
H38A H -0.0021 0.3839 0.1474 0.029 Uiso 1 1 calc R
H38B H 0.0878 0.3674 0.1137 0.029 Uiso 1 1 calc R
C39 C 0.0978(7) 0.2490(4) 0.1722(4) 0.0254(17) Uani 1 1 d .
H39A H 0.1269 0.2444 0.1362 0.030 Uiso 1 1 calc R
H39B H 0.0220 0.2382 0.1584 0.030 Uiso 1 1 calc R
C40 C 0.1510(7) 0.1946(5) 0.2217(4) 0.0259(18) Uani 1 1 d .
H40A H 0.1427 0.1428 0.2050 0.031 Uiso 1 1 calc R
H40B H 0.2266 0.2061 0.2356 0.031 Uiso 1 1 calc R
C41 C 0.1502(7) 0.1466(5) 0.3198(4) 0.0247(19) Uani 1 1 d .
H41A H 0.2274 0.1502 0.3313 0.030 Uiso 1 1 calc R
H41B H 0.1301 0.0951 0.3046 0.030 Uiso 1 1 calc R
C42 C 0.1109(7) 0.1627(4) 0.3743(4) 0.0264(17) Uani 1 1 d .
H42A H 0.0337 0.1654 0.3617 0.032 Uiso 1 1 calc R
H42B H 0.1324 0.1221 0.4053 0.032 Uiso 1 1 calc R
C43 C 0.1403(7) 0.2488(5) 0.4586(4) 0.031(2) Uani 1 1 d .
H43A H 0.1643 0.2058 0.4868 0.037 Uiso 1 1 calc R
H43B H 0.0656 0.2579 0.4554 0.037 Uiso 1 1 calc R
C44 C 0.2034(7) 0.3177(5) 0.4830(3) 0.0308(18) Uani 1 1 d .
H44A H 0.2024 0.3271 0.5262 0.037 Uiso 1 1 calc R
H44B H 0.2768 0.3105 0.4821 0.037 Uiso 1 1 calc R
C45 C 0.2173(6) 0.4467(4) 0.4635(3) 0.0253(17) Uani 1 1 d .
H45A H 0.2891 0.4404 0.4594 0.030 Uiso 1 1 calc R
H45B H 0.2215 0.4584 0.5072 0.030 Uiso 1 1 calc R
C46 C 0.1620(6) 0.5097(5) 0.4219(4) 0.0254(18) Uani 1 1 d .
H46A H 0.0883 0.5128 0.4235 0.030 Uiso 1 1 calc R
H46B H 0.1964 0.5583 0.4362 0.030 Uiso 1 1 calc R
C47 C 0.1243(7) 0.5531(5) 0.3192(4) 0.028(2) Uani 1 1 d .
H47A H 0.1537 0.6021 0.3364 0.034 Uiso 1 1 calc R
H47B H 0.0475 0.5551 0.3118 0.034 Uiso 1 1 calc R
C48 C 0.1514(6) 0.5382(4) 0.2593(4) 0.0236(16) Uani 1 1 d .
H48A H 0.1283 0.5807 0.2304 0.028 Uiso 1 1 calc R
H48B H 0.2279 0.5324 0.2669 0.028 Uiso 1 1 calc R
C49 C 0.5904(7) 0.2312(5) 0.6804(4) 0.0262(19) Uani 1 1 d .
H49A H 0.6106 0.2210 0.6419 0.031 Uiso 1 1 calc R
H49B H 0.5132 0.2304 0.6709 0.031 Uiso 1 1 calc R
C50 C 0.6356(6) 0.1739(5) 0.7274(4) 0.0237(17) Uani 1 1 d .
H50A H 0.6146 0.1232 0.7103 0.028 Uiso 1 1 calc R
H50B H 0.7128 0.1769 0.7382 0.028 Uiso 1 1 calc R
C51 C 0.6394(8) 0.1286(5) 0.8277(4) 0.029(2) Uani 1 1 d .
H51A H 0.7167 0.1277 0.8391 0.035 Uiso 1 1 calc R
H51B H 0.6132 0.0785 0.8116 0.035 Uiso 1 1 calc R
C52 C 0.6018(7) 0.1477(4) 0.8826(4) 0.034(2) Uani 1 1 d .
H52A H 0.5249 0.1537 0.8701 0.040 Uiso 1 1 calc R
H52B H 0.6197 0.1066 0.9133 0.040 Uiso 1 1 calc R
C53 C 0.6223(7) 0.2355(5) 0.9642(4) 0.033(2) Uani 1 1 d .
H53A H 0.6423 0.1944 0.9949 0.040 Uiso 1 1 calc R
H53B H 0.5459 0.2432 0.9550 0.040 Uiso 1 1 calc R
C54 C 0.6794(7) 0.3070(6) 0.9896(4) 0.037(2) Uani 1 1 d .
H54A H 0.6678 0.3191 1.0302 0.044 Uiso 1 1 calc R
H54B H 0.7554 0.3007 0.9952 0.044 Uiso 1 1 calc R
C55 C 0.6857(8) 0.4372(6) 0.9705(4) 0.042(3) Uani 1 1 d .
H55A H 0.7629 0.4344 0.9807 0.050 Uiso 1 1 calc R
H55B H 0.6654 0.4506 1.0084 0.050 Uiso 1 1 calc R
C56 C 0.6461(7) 0.4949(5) 0.9217(4) 0.034(2) Uani 1 1 d .
H56A H 0.5688 0.4955 0.9100 0.041 Uiso 1 1 calc R
H56B H 0.6715 0.5453 0.9376 0.041 Uiso 1 1 calc R
C57 C 0.6647(6) 0.5366(5) 0.8258(4) 0.024(2) Uani 1 1 d .
H57A H 0.7027 0.5822 0.8448 0.029 Uiso 1 1 calc R
H57B H 0.5893 0.5486 0.8121 0.029 Uiso 1 1 calc R
C58 C 0.7020(6) 0.5134(4) 0.7718(4) 0.0252(17) Uani 1 1 d .
H58A H 0.6974 0.5563 0.7432 0.030 Uiso 1 1 calc R
H58B H 0.7758 0.4970 0.7858 0.030 Uiso 1 1 calc R
C59 C 0.6707(6) 0.4286(5) 0.6880(4) 0.0285(18) Uani 1 1 d .
H59A H 0.7461 0.4162 0.7001 0.034 Uiso 1 1 calc R
H59B H 0.6589 0.4691 0.6567 0.034 Uiso 1 1 calc R
C60 C 0.6083(7) 0.3606(5) 0.6616(3) 0.0278(18) Uani 1 1 d .
H60A H 0.5329 0.3728 0.6506 0.033 Uiso 1 1 calc R
H60B H 0.6265 0.3445 0.6237 0.033 Uiso 1 1 calc R
K1 K 0.13546(12) 0.35193(10) 0.31821(7) 0.0186(3) Uani 1 1 d .
K2 K 0.65458(12) 0.33079(11) 0.82655(7) 0.0194(3) Uani 1 1 d .
N1 N 0.6481(5) 0.2461(4) 0.4041(3) 0.0145(14) Uani 1 1 d .
N2 N 0.6370(5) 0.2985(4) 0.2498(3) 0.0160(13) Uani 1 1 d .
N3 N 0.6561(5) 0.4517(4) 0.3902(3) 0.0173(15) Uani 1 1 d .
N4 N 1.1696(4) 0.3658(3) 0.7517(3) 0.0147(12) Uani 1 1 d .
N5 N 1.1376(5) 0.2236(4) 0.8932(3) 0.0157(14) Uani 1 1 d .
N6 N 1.1662(5) 0.4285(4) 0.9009(3) 0.0145(14) Uani 1 1 d .
O1 O 0.0993(4) 0.4707(3) 0.2335(2) 0.0203(11) Uani 1 1 d .
O2 O 0.1148(4) 0.3225(3) 0.1971(2) 0.0207(10) Uani 1 1 d .
O3 O 0.1064(4) 0.1998(3) 0.2729(2) 0.0182(11) Uani 1 1 d .
O4 O 0.1538(4) 0.2329(3) 0.4001(2) 0.0266(12) Uani 1 1 d .
O5 O 0.1584(4) 0.3797(3) 0.4450(2) 0.0249(12) Uani 1 1 d .
O6 O 0.1660(4) 0.4952(3) 0.3610(2) 0.0220(11) Uani 1 1 d .
O7 O 0.6296(4) 0.3031(3) 0.7049(2) 0.0216(11) Uani 1 1 d .
O8 O 0.6006(4) 0.1852(3) 0.7816(2) 0.0203(11) Uani 1 1 d .
O9 O 0.6501(4) 0.2164(3) 0.9095(3) 0.0283(13) Uani 1 1 d .
O10 O 0.6407(4) 0.3659(3) 0.9472(2) 0.0285(13) Uani 1 1 d .
O11 O 0.6821(4) 0.4773(3) 0.8696(3) 0.0275(12) Uani 1 1 d .
O12 O 0.6387(4) 0.4534(3) 0.7413(2) 0.0235(12) Uani 1 1 d .
Se1 Se 0.38601(5) 0.34623(6) 0.33223(4) 0.0289(2) Uani 1 1 d .
Se2 Se 0.42947(6) 0.43601(5) 0.26544(4) 0.02269(18) Uani 1 1 d .
Se3 Se 0.89514(5) 0.34768(5) 0.81950(3) 0.02217(17) Uani 1 1 d .
Se4 Se 0.93354(6) 0.25213(5) 0.75573(4) 0.02165(17) Uani 1 1 d .
Si1 Si 0.56207(16) 0.17012(13) 0.39204(10) 0.0198(4) Uani 1 1 d .
Si2 Si 0.75511(16) 0.24076(13) 0.46846(9) 0.0165(4) Uani 1 1 d .
Si3 Si 0.55039(17) 0.29092(13) 0.17625(9) 0.0212(5) Uani 1 1 d .
Si4 Si 0.76589(16) 0.27338(12) 0.25921(9) 0.0182(4) Uani 1 1 d .
Si5 Si 0.72144(17) 0.51637(12) 0.35703(11) 0.0218(5) Uani 1 1 d .
Si6 Si 0.60587(18) 0.48004(13) 0.45046(10) 0.0218(5) Uani 1 1 d .
Si7 Si 1.09645(16) 0.37722(12) 0.67524(9) 0.0183(4) Uani 1 1 d .
Si8 Si 1.30306(15) 0.37589(12) 0.76914(9) 0.0167(4) Uani 1 1 d .
Si9 Si 1.19797(17) 0.14884(12) 0.86813(10) 0.0200(5) Uani 1 1 d .
Si10 Si 1.07483(17) 0.20948(12) 0.95068(10) 0.0190(5) Uani 1 1 d .
Si11 Si 1.26597(17) 0.42976(13) 0.96951(9) 0.0179(5) Uani 1 1 d .
Si12 Si 1.09520(17) 0.51250(12) 0.88331(10) 0.0194(4) Uani 1 1 d .
U1 U 0.597582(18) 0.345840(11) 0.336077(11) 0.01224(7) Uani 1 1 d .
U2 U 1.108414(18) 0.329213(12) 0.834174(11) 0.01228(7) Uani 1 1 d .

loop_
_atom_site_aniso_label
_atom_site_aniso_U_11
_atom_site_aniso_U_22
_atom_site_aniso_U_33
_atom_site_aniso_U_23
_atom_site_aniso_U_13
_atom_site_aniso_U_12
C1 0.024(4) 0.024(4) 0.034(5) 0.002(4) 0.000(4) -0.008(4)
C2 0.042(5) 0.018(4) 0.032(5) 0.005(3) 0.010(4) -0.001(4)
C3 0.030(5) 0.030(5) 0.053(6) 0.023(5) 0.019(4) 0.004(4)
C4 0.037(5) 0.027(5) 0.021(4) 0.003(4) 0.010(4) 0.009(4)
C5 0.019(3) 0.025(5) 0.033(4) -0.006(4) -0.004(3) 0.007(4)
C6 0.020(4) 0.029(4) 0.026(4) 0.007(4) 0.008(3) 0.009(4)
C7 0.029(4) 0.034(5) 0.017(4) 0.006(3) 0.001(3) -0.010(4)
C8 0.029(4) 0.037(5) 0.022(4) 0.005(4) 0.008(3) 0.004(4)
C9 0.051(6) 0.034(5) 0.020(4) -0.009(4) 0.010(4) -0.003(4)
C10 0.032(4) 0.057(6) 0.029(4) -0.004(4) 0.018(4) -0.005(4)
C11 0.012(3) 0.025(4) 0.028(4) 0.000(3) 0.005(3) 0.001(3)
C12 0.032(5) 0.019(4) 0.034(5) 0.000(4) 0.005(4) 0.004(4)
C13 0.031(4) 0.017(4) 0.041(5) 0.005(4) 0.020(4) 0.001(3)
C14 0.034(5) 0.017(4) 0.046(5) -0.001(4) 0.018(4) -0.002(4)
C15 0.021(4) 0.025(5) 0.067(7) -0.009(5) 0.009(4) 0.001(4)
C16 0.033(5) 0.027(5) 0.023(4) -0.002(4) 0.008(4) 0.009(4)
C17 0.055(6) 0.033(5) 0.027(5) -0.009(4) 0.002(4) 0.007(5)
C18 0.050(6) 0.030(5) 0.023(4) 0.006(4) 0.015(4) 0.016(4)
C19 0.032(4) 0.027(4) 0.018(4) -0.004(3) 0.006(3) 0.003(4)
C20 0.044(5) 0.035(5) 0.021(4) 0.007(4) 0.013(4) 0.002(4)
C21 0.028(4) 0.034(5) 0.016(4) -0.001(3) 0.002(3) 0.009(4)
C22 0.024(4) 0.039(5) 0.025(4) -0.002(4) 0.013(3) -0.001(4)
C23 0.030(4) 0.018(4) 0.038(5) -0.006(4) 0.010(4) -0.007(3)
C24 0.013(3) 0.027(4) 0.037(4) 0.001(4) 0.011(3) 0.005(3)
C25 0.037(5) 0.018(4) 0.037(5) -0.007(4) 0.024(4) -0.001(4)
C26 0.035(5) 0.021(4) 0.037(5) -0.008(4) 0.012(4) -0.005(4)
C27 0.028(4) 0.023(4) 0.040(5) 0.006(4) 0.012(4) 0.003(4)
C28 0.031(5) 0.018(4) 0.029(4) 0.002(3) 0.012(4) -0.005(4)
C29 0.047(6) 0.025(4) 0.026(4) 0.010(4) 0.008(4) -0.008(4)
C30 0.061(6) 0.024(5) 0.022(4) 0.001(3) 0.025(4) -0.004(4)
C31 0.031(4) 0.029(5) 0.021(4) -0.003(4) 0.001(3) -0.002(4)
C32 0.036(5) 0.033(5) 0.013(4) -0.008(4) 0.006(4) -0.012(4)
C33 0.030(4) 0.030(5) 0.019(4) -0.001(3) 0.004(3) -0.004(4)
C34 0.040(5) 0.021(4) 0.037(5) -0.004(4) 0.005(4) 0.002(4)
C35 0.032(5) 0.033(5) 0.035(5) -0.009(4) 0.014(4) 0.005(4)
C36 0.024(4) 0.017(4) 0.024(4) 0.005(3) 0.005(3) 0.005(3)
C37 0.020(4) 0.024(4) 0.018(4) 0.006(3) 0.007(3) 0.000(3)
C38 0.033(4) 0.026(4) 0.016(4) -0.004(3) 0.012(3) -0.008(3)
C39 0.029(4) 0.023(4) 0.027(4) -0.008(3) 0.012(4) -0.003(4)
C40 0.033(5) 0.022(4) 0.027(4) -0.004(3) 0.016(4) 0.003(4)
C41 0.025(4) 0.019(4) 0.025(5) -0.002(3) -0.001(3) 0.007(3)
C42 0.032(5) 0.022(4) 0.023(4) 0.012(3) 0.002(3) 0.002(3)
C43 0.046(5) 0.028(5) 0.020(4) 0.002(4) 0.012(4) -0.012(4)
C44 0.040(5) 0.034(5) 0.019(4) 0.000(4) 0.010(3) 0.002(4)
C45 0.028(4) 0.026(4) 0.021(4) -0.012(3) 0.004(3) -0.007(3)
C46 0.030(4) 0.021(4) 0.026(4) -0.017(3) 0.010(4) -0.010(3)
C47 0.032(5) 0.016(4) 0.037(5) -0.003(4) 0.009(4) -0.004(4)
C48 0.032(4) 0.017(4) 0.023(4) 0.002(3) 0.009(3) 0.001(3)
C49 0.030(5) 0.029(4) 0.022(4) -0.012(4) 0.012(4) 0.000(4)
C50 0.020(4) 0.027(4) 0.026(4) -0.009(4) 0.011(3) -0.003(3)
C51 0.036(5) 0.019(4) 0.032(5) 0.001(4) 0.010(4) 0.002(4)
C52 0.043(5) 0.016(4) 0.044(5) 0.011(4) 0.015(4) 0.004(4)
C53 0.042(5) 0.039(5) 0.024(4) 0.006(4) 0.018(4) 0.006(4)
C54 0.038(5) 0.054(6) 0.019(4) -0.006(4) 0.009(4) 0.004(4)
C55 0.050(6) 0.053(6) 0.024(5) -0.019(4) 0.011(4) -0.028(5)
C56 0.040(5) 0.027(5) 0.044(6) -0.019(4) 0.027(5) -0.015(4)
C57 0.017(4) 0.013(4) 0.043(5) -0.007(4) 0.008(4) -0.001(3)
C58 0.022(4) 0.017(4) 0.039(5) 0.006(3) 0.011(4) -0.004(3)
C59 0.026(4) 0.040(5) 0.023(4) 0.007(4) 0.013(3) -0.003(4)
C60 0.040(4) 0.033(5) 0.015(4) 0.006(3) 0.015(3) -0.001(4)
K1 0.0234(7) 0.0161(8) 0.0179(7) -0.0023(7) 0.0087(6) -0.0014(7)
K2 0.0228(7) 0.0183(8) 0.0199(7) 0.0001(7) 0.0105(6) -0.0022(7)
N1 0.018(3) 0.016(3) 0.010(3) 0.005(3) 0.004(3) 0.002(3)
N2 0.022(3) 0.020(3) 0.008(3) -0.003(2) 0.006(2) 0.000(3)
N3 0.014(3) 0.016(3) 0.020(4) 0.000(3) 0.000(3) 0.001(3)
N4 0.018(3) 0.012(3) 0.016(3) -0.001(2) 0.008(2) -0.001(2)
N5 0.021(3) 0.014(3) 0.012(3) 0.004(3) 0.004(3) 0.004(3)
N6 0.018(3) 0.015(3) 0.015(3) 0.003(3) 0.012(3) -0.001(3)
O1 0.026(3) 0.016(3) 0.023(3) 0.000(2) 0.014(2) -0.001(2)
O2 0.029(3) 0.016(3) 0.017(2) -0.001(2) 0.007(2) 0.000(2)
O3 0.023(3) 0.013(2) 0.020(3) 0.002(2) 0.008(2) 0.001(2)
O4 0.035(3) 0.025(3) 0.021(3) -0.002(2) 0.010(2) -0.005(3)
O5 0.027(3) 0.027(3) 0.021(3) -0.007(2) 0.009(2) -0.009(2)
O6 0.030(3) 0.018(3) 0.021(3) -0.004(2) 0.012(2) 0.003(2)
O7 0.025(3) 0.023(3) 0.018(3) -0.002(2) 0.009(2) -0.002(2)
O8 0.022(3) 0.019(3) 0.024(3) -0.001(2) 0.012(2) 0.005(2)
O9 0.032(3) 0.026(3) 0.030(3) 0.000(3) 0.014(3) -0.004(3)
O10 0.034(3) 0.034(3) 0.018(3) -0.005(2) 0.008(2) -0.005(3)
O11 0.032(3) 0.019(3) 0.039(3) -0.005(2) 0.020(3) -0.001(2)
O12 0.025(3) 0.019(3) 0.030(3) 0.007(2) 0.014(2) -0.004(2)
Se1 0.0158(3) 0.0395(5) 0.0338(4) 0.0117(4) 0.0107(3) 0.0046(4)
Se2 0.0193(4) 0.0222(4) 0.0245(4) 0.0062(3) 0.0026(3) 0.0063(3)
Se3 0.0138(3) 0.0272(4) 0.0270(4) -0.0028(4) 0.0079(3) 0.0014(3)
Se4 0.0184(4) 0.0216(4) 0.0239(4) -0.0050(3) 0.0039(3) -0.0038(3)
Si1 0.0175(10) 0.0181(10) 0.0223(11) 0.0066(9) 0.0025(9) -0.0006(9)
Si2 0.0192(10) 0.0175(11) 0.0125(10) 0.0006(9) 0.0038(8) 0.0040(9)
Si3 0.0261(11) 0.0243(11) 0.0130(10) 0.0008(8) 0.0051(9) -0.0021(10)
Si4 0.0211(10) 0.0176(10) 0.0187(10) 0.0001(8) 0.0101(8) 0.0011(8)
Si5 0.0201(11) 0.0130(10) 0.0329(12) -0.0004(9) 0.0080(9) -0.0004(9)
Si6 0.0289(12) 0.0184(11) 0.0180(10) -0.0014(9) 0.0059(9) 0.0093(10)
Si7 0.0207(10) 0.0219(10) 0.0136(10) 0.0013(8) 0.0069(8) 0.0032(9)
Si8 0.0157(10) 0.0166(10) 0.0198(10) 0.0006(8) 0.0083(8) -0.0007(8)
Si9 0.0189(11) 0.0135(10) 0.0291(12) 0.0047(9) 0.0090(9) 0.0025(8)
Si10 0.0257(11) 0.0167(11) 0.0167(10) -0.0002(8) 0.0095(9) -0.0062(9)
Si11 0.0212(11) 0.0207(12) 0.0116(10) -0.0025(9) 0.0043(8) -0.0065(9)
Si12 0.0241(11) 0.0147(10) 0.0205(11) -0.0051(8) 0.0080(9) 0.0022(9)
U1 0.01343(12) 0.01183(15) 0.01220(12) 0.00133(11) 0.00473(9) 0.00115(11)
U2 0.01287(12) 0.01216(15) 0.01306(12) 0.00024(10) 0.00562(9) -0.00020(10)

loop_
_atom_type_symbol
_atom_type_description
_atom_type_scat_dispersion_real
_atom_type_scat_dispersion_imag
_atom_type_scat_source
C C 0.0033 0.0016 'International Tables Vol C Tables 4.2.6.8 and 6.1.1.4'
H H 0.0000 0.0000 'International Tables Vol C Tables 4.2.6.8 and 6.1.1.4'
N N 0.0061 0.0033 'International Tables Vol C Tables 4.2.6.8 and 6.1.1.4'
O O 0.0106 0.0060 'International Tables Vol C Tables 4.2.6.8 and 6.1.1.4'
Si Si 0.0817 0.0704 'International Tables Vol C Tables 4.2.6.8 and 6.1.1.4'
K K 0.2009 0.2494 'International Tables Vol C Tables 4.2.6.8 and 6.1.1.4'
Se Se -0.0929 2.2259 'International Tables Vol C Tables 4.2.6.8 and 6.1.1.4'
U U -9.6767 9.6646 'International Tables Vol C Tables 4.2.6.8 and 6.1.1.4'

loop_
_geom_angle_atom_site_label_1
_geom_angle_atom_site_label_2
_geom_angle_atom_site_label_3
_geom_angle
O1 C37 C38 108.1(6)
O2 C38 C37 108.8(6)
O2 C39 C40 108.0(6)
O3 C40 C39 110.0(6)
O3 C41 C42 108.7(6)
O4 C42 C41 108.2(7)
O4 C43 C44 108.0(6)
O5 C44 C43 108.0(7)
O5 C45 C46 107.5(6)
O6 C46 C45 109.0(6)
O6 C47 C48 108.9(7)
O1 C48 C47 107.7(6)
O7 C49 C50 107.8(6)
O8 C50 C49 110.4(6)
O8 C50 K2 48.4(3)
C49 C50 K2 81.5(4)
O8 C51 C52 107.6(7)
O9 C52 C51 109.3(7)
O9 C53 C54 107.9(7)
O10 C54 C53 108.2(7)
O10 C55 C56 107.9(7)
O11 C56 C55 109.1(7)
O11 C57 C58 109.5(6)
O12 C58 C57 108.6(6)
O12 C59 C60 108.7(6)
O7 C60 C59 109.4(6)
O2 K1 O6 120.14(16)
O2 K1 O4 119.08(17)
O6 K1 O4 120.19(16)
O2 K1 O1 60.68(15)
O6 K1 O1 60.97(16)
O4 K1 O1 175.33(17)
O2 K1 O5 178.89(17)
O6 K1 O5 60.86(16)
O4 K1 O5 59.85(16)
O1 K1 O5 120.41(17)
O2 K1 O3 59.74(15)
O6 K1 O3 179.13(16)
O4 K1 O3 59.81(15)
O1 K1 O3 119.11(16)
O5 K1 O3 119.25(16)
O2 K1 Se1 85.18(11)
O6 K1 Se1 86.78(12)
O4 K1 Se1 90.40(12)
O1 K1 Se1 94.21(11)
O5 K1 Se1 94.46(12)
O3 K1 Se1 92.36(11)
O7 K2 O11 119.52(17)
O7 K2 O9 121.80(17)
O11 K2 O9 118.67(17)
O7 K2 O8 61.18(16)
O11 K2 O8 172.96(16)
O9 K2 O8 60.98(16)
O7 K2 O10 169.41(17)
O11 K2 O10 59.66(17)
O9 K2 O10 59.97(17)
O8 K2 O10 118.18(16)
O7 K2 O12 59.86(16)
O11 K2 O12 59.88(17)
O9 K2 O12 174.27(16)
O8 K2 O12 119.67(16)
O10 K2 O12 117.27(17)
O7 K2 Se3 79.80(11)
O11 K2 Se3 83.75(12)
O9 K2 Se3 107.42(13)
O8 K2 Se3 103.14(11)
O10 K2 Se3 110.08(12)
O12 K2 Se3 78.14(11)
O7 K2 C50 41.57(17)
O11 K2 C50 160.49(18)
O9 K2 C50 80.49(18)
O8 K2 C50 22.49(16)
O10 K2 C50 139.85(19)
O12 K2 C50 101.43(17)
Se3 K2 C50 86.93(13)
Si2 N1 Si1 116.3(4)
Si2 N1 U1 128.1(4)
Si1 N1 U1 115.4(3)
Si4 N2 Si3 118.3(3)
Si4 N2 U1 115.8(3)
Si3 N2 U1 125.8(3)
Si5 N3 Si6 119.1(4)
Si5 N3 U1 117.5(3)
Si6 N3 U1 120.8(3)
Si8 N4 Si7 118.7(3)
Si8 N4 U2 114.2(3)
Si7 N4 U2 126.9(3)
Si9 N5 Si10 119.4(4)
Si9 N5 U2 117.9(3)
Si10 N5 U2 120.9(3)
Si11 N6 Si12 115.0(4)
Si11 N6 U2 128.7(4)
Si12 N6 U2 116.1(3)
C37 O1 C48 109.6(5)
C37 O1 K1 112.9(4)
C48 O1 K1 112.5(4)
C38 O2 C39 113.7(6)
C38 O2 K1 118.0(4)
C39 O2 K1 122.5(4)
C41 O3 C40 112.3(6)
C41 O3 K1 112.0(4)
C40 O3 K1 107.4(4)
C43 O4 C42 114.8(6)
C43 O4 K1 117.2(5)
C42 O4 K1 116.3(4)
C45 O5 C44 111.3(6)
C45 O5 K1 110.0(4)
C44 O5 K1 112.5(4)
C47 O6 C46 114.0(6)
C47 O6 K1 117.1(5)
C46 O6 K1 118.4(4)
C60 O7 C49 113.8(6)
C60 O7 K2 121.3(4)
C49 O7 K2 118.9(4)
C50 O8 C51 112.3(6)
C50 O8 K2 109.1(4)
C51 O8 K2 112.3(5)
C53 O9 C52 112.2(6)
C53 O9 K2 117.8(5)
C52 O9 K2 115.4(5)
C54 O10 C55 111.4(7)
C54 O10 K2 112.1(4)
C55 O10 K2 114.5(5)
C56 O11 C57 112.6(6)
C56 O11 K2 117.0(5)
C57 O11 K2 118.3(5)
C58 O12 C59 111.3(6)
C58 O12 K2 108.7(4)
C59 O12 K2 109.7(4)
Se2 Se1 U1 66.77(3)
Se2 Se1 K1 109.55(4)
U1 Se1 K1 176.01(4)
Se1 Se2 U1 63.69(3)
Se4 Se3 U2 66.95(3)
Se4 Se3 K2 109.74(5)
U2 Se3 K2 164.77(4)
Se3 Se4 U2 63.51(3)
N1 Si1 C3 111.9(4)
N1 Si1 C1 111.2(3)
C3 Si1 C1 108.7(4)
N1 Si1 C2 115.5(4)
C3 Si1 C2 106.6(4)
C1 Si1 C2 102.4(4)
N1 Si2 C4 112.1(4)
N1 Si2 C6 113.0(3)
C4 Si2 C6 107.0(4)
N1 Si2 C5 114.1(4)
C4 Si2 C5 104.8(4)
C6 Si2 C5 105.1(4)
N2 Si3 C7 116.0(3)
N2 Si3 C8 109.6(4)
C7 Si3 C8 109.7(4)
N2 Si3 C9 113.1(4)
C7 Si3 C9 101.0(4)
C8 Si3 C9 106.8(4)
N2 Si4 C10 115.3(4)
N2 Si4 C11 109.7(3)
C10 Si4 C11 103.1(4)
N2 Si4 C12 113.4(3)
C10 Si4 C12 108.3(4)
C11 Si4 C12 106.2(4)
N3 Si5 C14 114.8(4)
N3 Si5 C15 112.2(4)
C14 Si5 C15 105.9(4)
N3 Si5 C13 109.7(4)
C14 Si5 C13 105.6(4)
C15 Si5 C13 108.2(4)
N3 Si6 C18 111.8(4)
N3 Si6 C17 111.1(4)
C18 Si6 C17 104.9(4)
N3 Si6 C16 114.1(4)
C18 Si6 C16 106.1(4)
C17 Si6 C16 108.2(4)
N4 Si7 C19 110.5(3)
N4 Si7 C21 115.9(3)
C19 Si7 C21 108.1(4)
N4 Si7 C20 112.0(3)
C19 Si7 C20 108.2(4)
C21 Si7 C20 101.5(4)
N4 Si8 C22 114.7(3)
N4 Si8 C23 113.0(3)
C22 Si8 C23 107.9(4)
N4 Si8 C24 110.0(3)
C22 Si8 C24 103.7(3)
C23 Si8 C24 107.0(4)
N5 Si9 C27 112.3(4)
N5 Si9 C26 115.6(4)
C27 Si9 C26 105.6(4)
N5 Si9 C25 109.5(4)
C27 Si9 C25 108.6(4)
C26 Si9 C25 104.8(4)
N5 Si10 C28 112.4(4)
N5 Si10 C30 112.5(3)
C28 Si10 C30 107.6(4)
N5 Si10 C29 111.0(4)
C28 Si10 C29 108.0(4)
C30 Si10 C29 105.0(4)
N6 Si11 C31 112.4(4)
N6 Si11 C32 113.3(4)
C31 Si11 C32 105.2(4)
N6 Si11 C33 113.2(3)
C31 Si11 C33 104.7(4)
C32 Si11 C33 107.3(4)
N6 Si12 C35 111.9(4)
N6 Si12 C36 110.9(3)
C35 Si12 C36 108.5(4)
N6 Si12 C34 115.3(4)
C35 Si12 C34 106.5(4)
C36 Si12 C34 103.3(4)
N6 Si12 U2 36.8(2)
C35 Si12 U2 105.7(3)
C36 Si12 U2 79.8(2)
C34 Si12 U2 144.7(3)
N3 U1 N2 129.4(2)
N3 U1 N1 106.6(2)
N2 U1 N1 100.7(2)
N3 U1 Se1 102.25(16)
N2 U1 Se1 115.54(15)
N1 U1 Se1 97.62(15)
N3 U1 Se2 86.33(17)
N2 U1 Se2 93.34(15)
N1 U1 Se2 147.04(15)
Se1 U1 Se2 49.54(2)
N5 U2 N6 106.1(2)
N5 U2 N4 131.3(2)
N6 U2 N4 100.3(2)
N5 U2 Se3 100.09(16)
N6 U2 Se3 97.86(15)
N4 U2 Se3 116.02(15)
N5 U2 Se4 86.93(17)
N6 U2 Se4 147.09(16)
N4 U2 Se4 92.45(15)
Se3 U2 Se4 49.54(2)
N5 U2 Si12 127.42(17)
N6 U2 Si12 27.09(17)
N4 U2 Si12 92.88(15)
Se3 U2 Si12 77.83(4)
Se4 U2 Si12 123.06(4)

loop_
_geom_bond_atom_site_label_1
_geom_bond_atom_site_label_2
_geom_bond_distance
C1 Si1 1.881(8)
C2 Si1 1.896(9)
C3 Si1 1.880(9)
C4 Si2 1.880(8)
C5 Si2 1.884(9)
C6 Si2 1.883(8)
C7 Si3 1.867(8)
C8 Si3 1.885(9)
C9 Si3 1.886(9)
C10 Si4 1.874(8)
C11 Si4 1.875(8)
C12 Si4 1.876(8)
C13 Si5 1.873(9)
C14 Si5 1.859(8)
C15 Si5 1.871(9)
C16 Si6 1.887(8)
C17 Si6 1.875(9)
C18 Si6 1.873(9)
C19 Si7 1.870(8)
C20 Si7 1.893(8)
C21 Si7 1.873(8)
C22 Si8 1.864(7)
C23 Si8 1.881(8)
C24 Si8 1.891(8)
C25 Si9 1.895(8)
C26 Si9 1.875(9)
C27 Si9 1.874(8)
C28 Si10 1.876(8)
C29 Si10 1.893(9)
C30 Si10 1.891(9)
C31 Si11 1.873(10)
C32 Si11 1.880(8)
C33 Si11 1.882(8)
C34 Si12 1.876(9)
C35 Si12 1.859(9)
C36 Si12 1.873(8)
C37 O1 1.428(9)
C37 C38 1.502(11)
C38 O2 1.410(9)
C39 O2 1.416(9)
C39 C40 1.500(11)
C40 O3 1.432(9)
C41 O3 1.419(10)
C41 C42 1.483(12)
C42 O4 1.430(10)
C43 O4 1.403(9)
C43 C44 1.502(12)
C44 O5 1.426(10)
C45 O5 1.425(9)
C45 C46 1.516(11)
C46 O6 1.408(8)
C47 O6 1.405(10)
C47 C48 1.508(12)
C48 O1 1.429(9)
C49 O7 1.433(9)
C49 C50 1.474(12)
C50 O8 1.432(8)
C50 K2 3.539(8)
C51 O8 1.438(10)
C51 C52 1.491(12)
C52 O9 1.437(10)
C53 O9 1.417(9)
C53 C54 1.514(13)
C54 O10 1.418(11)
C55 O10 1.439(10)
C55 C56 1.491(14)
C56 O11 1.414(9)
C57 O11 1.419(10)
C57 C58 1.486(11)
C58 O12 1.416(9)
C59 O12 1.446(9)
C59 C60 1.495(12)
C60 O7 1.388(9)
K1 O2 2.714(5)
K1 O6 2.716(5)
K1 O4 2.773(6)
K1 O1 2.798(5)
K1 O5 2.828(5)
K1 O3 2.881(5)
K1 Se1 3.2606(16)
K2 O7 2.711(5)
K2 O11 2.771(6)
K2 O9 2.772(6)
K2 O8 2.802(5)
K2 O10 2.837(5)
K2 O12 2.873(5)
K2 Se3 3.2570(15)
N1 Si2 1.737(7)
N1 Si1 1.743(7)
N1 U1 2.321(7)
N2 Si4 1.727(6)
N2 Si3 1.749(6)
N2 U1 2.300(5)
N3 Si5 1.727(7)
N3 Si6 1.739(7)
N3 U1 2.263(7)
N4 Si8 1.720(6)
N4 Si7 1.744(6)
N4 U2 2.311(5)
N5 Si9 1.724(7)
N5 Si10 1.735(7)
N5 U2 2.272(6)
N6 Si11 1.743(7)
N6 Si12 1.755(7)
N6 U2 2.311(7)
Se1 Se2 2.3677(12)
Se1 U1 2.7897(7)
Se2 U1 2.8597(8)
Se3 Se4 2.3662(12)
Se3 U2 2.7833(7)
Se4 U2 2.8614(8)
Si12 U2 3.462(2)
